data_7036910
loop_
_publ_author_name
'Zheng, Junhao'
'Lin, Yue-Jian'
'Wang, Huadong'

_publ_section_title
;
 Synthesis of 2-(lutidinyl)organoboranes and their reactivities against
 dihydrogen and pinacol borane.
;
_journal_issue 14
_journal_name_full 'Dalton transactions (Cambridge, England : 2003)'
_journal_page_first 6088
_journal_page_last 6093
_journal_paper_doi 10.1039/c5dt03815d
_journal_volume 45
_journal_year 2016
_chemical_formula_sum 'C25 H12 B F18 N'
_chemical_formula_weight 679.17
_chemical_name_systematic
; 
 ? 
;
_space_group_crystal_system monoclinic
_space_group_IT_number 14
_space_group_name_Hall '-P 2yn'
_space_group_name_H-M_alt 'P 1 21/n 1'
_symmetry_space_group_name_Hall '-P 2yn'
_symmetry_space_group_name_H-M 'P 1 21/n 1'
_atom_sites_solution_hydrogens geom
_audit_creation_method SHELXL-2013
_audit_update_record
;
2015-09-22 deposited with the CCDC.
2015-10-16 downloaded from the CCDC.
;
_cell_angle_alpha 90
_cell_angle_beta 98.127(3)
_cell_angle_gamma 90
_cell_formula_units_Z 4
_cell_length_a 16.439(3)
_cell_length_b 9.2610(16)
_cell_length_c 16.952(3)
_cell_measurement_reflns_used 8588
_cell_measurement_temperature 173(2)
_cell_measurement_theta_max 27.35
_cell_measurement_theta_min 2.43
_cell_volume 2554.9(8)
_computing_cell_refinement 'Bruker SAINT'
_computing_data_collection 'Bruker APEX2'
_computing_data_reduction 'Bruker SAINT'
_computing_molecular_graphics 'Bruker SHELXTL'
_computing_publication_material 'Bruker SHELXTL'
_computing_structure_refinement 'SHELXL-2013 (Sheldrick, 2013)'
_computing_structure_solution 'SHELXS-97 (Sheldrick, 2008)'
_diffrn_ambient_temperature 173(2)
_diffrn_measured_fraction_theta_full 0.996
_diffrn_measured_fraction_theta_max 0.992
_diffrn_measurement_device_type 'Bruker APEX-II CCD'
_diffrn_measurement_method '\f and \w scans'
_diffrn_radiation_type MoK\a
_diffrn_radiation_wavelength 0.71073
_diffrn_reflns_av_R_equivalents 0.0234
_diffrn_reflns_av_unetI/netI 0.0265
_diffrn_reflns_Laue_measured_fraction_full 0.996
_diffrn_reflns_Laue_measured_fraction_max 0.992
_diffrn_reflns_limit_h_max 21
_diffrn_reflns_limit_h_min -16
_diffrn_reflns_limit_k_max 11
_diffrn_reflns_limit_k_min -11
_diffrn_reflns_limit_l_max 21
_diffrn_reflns_limit_l_min -21
_diffrn_reflns_number 17723
_diffrn_reflns_point_group_measured_fraction_full 0.996
_diffrn_reflns_point_group_measured_fraction_max 0.992
_diffrn_reflns_theta_full 25.242
_diffrn_reflns_theta_max 27.403
_diffrn_reflns_theta_min 1.862
_exptl_absorpt_coefficient_mu 0.195
_exptl_absorpt_correction_T_max 0.746
_exptl_absorpt_correction_T_min 0.650
_exptl_absorpt_correction_type multi-scan
_exptl_absorpt_process_details sadabs
_exptl_crystal_colour colourless
_exptl_crystal_density_diffrn 1.766
_exptl_crystal_description prism
_exptl_crystal_F_000 1344
_exptl_crystal_size_max 0.750
_exptl_crystal_size_mid 0.400
_exptl_crystal_size_min 0.250
_refine_diff_density_max 0.479
_refine_diff_density_min -0.339
_refine_diff_density_rms 0.067
_refine_ls_extinction_method none
_refine_ls_goodness_of_fit_ref 1.072
_refine_ls_hydrogen_treatment constr
_refine_ls_matrix_type full
_refine_ls_number_parameters 454
_refine_ls_number_reflns 5761
_refine_ls_number_restraints 66
_refine_ls_restrained_S_all 1.084
_refine_ls_R_factor_all 0.0523
_refine_ls_R_factor_gt 0.0421
_refine_ls_shift/su_max 0.004
_refine_ls_shift/su_mean 0.000
_refine_ls_structure_factor_coef Fsqd
_refine_ls_weighting_details
; 
 w=1/[\s^2^(Fo^2^)+(0.0787P)^2^+1.0372P] 
 where P=(Fo^2^+2Fc^2^)/3 
;
_refine_ls_weighting_scheme calc
_refine_ls_wR_factor_gt 0.1254
_refine_ls_wR_factor_ref 0.1380
_reflns_Friedel_coverage 0.000
_reflns_number_gt 4740
_reflns_number_total 5761
_reflns_threshold_expression 'I > 2\s(I)'
_cod_data_source_file c5dt03815d2.cif
_cod_data_source_block mo_50504b
_cod_depositor_comments 'Adding full bibliography for 7036908--7036914.cif.'
_cod_original_cell_volume 2554.8(8)
_cod_database_code 7036910
_shelx_space_group_comment
; 
The symmetry employed for this shelxl refinement is uniquely defined 
by the following loop, which should always be used as a source of 
symmetry information in preference to the above space-group names. 
They are only intended as comments. 
;
_shelx_estimated_absorpt_t_min 0.867
_shelx_estimated_absorpt_t_max 0.953
_shelxl_version_number 2013-2

loop_
_space_group_symop_operation_xyz
'x, y, z'
'-x+1/2, y+1/2, -z+1/2'
'-x, -y, -z'
'x-1/2, -y-1/2, z-1/2'

loop_
_atom_site_label
_atom_site_type_symbol
_atom_site_fract_x
_atom_site_fract_y
_atom_site_fract_z
_atom_site_U_iso_or_equiv
_atom_site_adp_type
_atom_site_occupancy
_atom_site_site_symmetry_order
_atom_site_calc_flag
_atom_site_refinement_flags_posn
_atom_site_refinement_flags_adp
_atom_site_refinement_flags_occupancy
_atom_site_disorder_assembly
_atom_site_disorder_group
B1 B 0.47669(11) 0.37141(19) 0.17638(10) 0.0211(3) Uani 1 1 d . . . . .
N1 N 0.50926(8) 0.20288(15) 0.19292(8) 0.0226(3) Uani 1 1 d . . . . .
F1 F 0.64388(6) 0.35909(12) 0.28133(7) 0.0360(3) Uani 1 1 d . . . . .
F2 F 0.65151(7) 0.58465(13) 0.24890(7) 0.0405(3) Uani 1 1 d . . . . .
F3 F 0.67755(7) 0.51818(15) 0.37090(7) 0.0460(3) Uani 1 1 d . . . . .
F4 F 0.38835(10) 0.67150(17) 0.51256(8) 0.0614(4) Uani 1 1 d . . . . .
F7 F 0.31789(6) 0.28359(12) 0.21705(7) 0.0367(3) Uani 1 1 d . . . . .
F8 F 0.26727(8) 0.37264(18) 0.31494(9) 0.0624(4) Uani 1 1 d . . . . .
F9 F 0.26574(7) 0.49655(16) 0.20793(10) 0.0557(4) Uani 1 1 d . . . . .
F10 F 0.50722(7) 0.65802(11) 0.14617(7) 0.0385(3) Uani 1 1 d . . . . .
F11 F 0.42240(9) 0.79543(12) 0.07474(8) 0.0496(3) Uani 1 1 d . . . . .
F12 F 0.39865(8) 0.73135(13) 0.19054(8) 0.0472(3) Uani 1 1 d . . . . .
F5 F 0.5139(3) 0.7137(9) 0.5269(2) 0.0646(16) Uani 0.61(2) 1 d . U P A 1
F6 F 0.4349(10) 0.8520(4) 0.4531(3) 0.080(3) Uani 0.61(2) 1 d . U P A 1
F13 F 0.2246(6) 0.6152(11) -0.1333(5) 0.092(3) Uani 0.590(13) 1 d . U P B 1
F14 F 0.1512(3) 0.4399(6) -0.1045(4) 0.075(2) Uani 0.590(13) 1 d . U P B 1
F15 F 0.1478(4) 0.6297(8) -0.0427(5) 0.118(3) Uani 0.590(13) 1 d . U P B 1
F5' F 0.4992(6) 0.792(3) 0.4988(13) 0.107(8) Uani 0.39(2) 1 d . U P A 2
F6' F 0.3850(11) 0.8458(8) 0.4344(7) 0.068(3) Uani 0.39(2) 1 d . U P A 2
F13' F 0.1850(12) 0.4317(11) -0.1364(9) 0.166(6) Uani 0.410(13) 1 d D U P B 2
F14' F 0.1339(4) 0.565(2) -0.0576(7) 0.134(6) Uani 0.410(13) 1 d D U P B 2
F15' F 0.2133(8) 0.6483(13) -0.1204(9) 0.100(5) Uani 0.410(13) 1 d D U P B 2
F16 F 0.35962(7) 0.08406(11) 0.12676(7) 0.0343(3) Uani 1 1 d . . . . .
F17 F 0.31109(8) 0.07392(13) 0.00376(8) 0.0458(3) Uani 1 1 d . . . . .
F18 F 0.43976(7) 0.11196(12) 0.03777(7) 0.0379(3) Uani 1 1 d . . . . .
C1 C 0.56943(10) 0.22217(18) 0.14710(10) 0.0253(3) Uani 1 1 d . . . . .
C2 C 0.62403(11) 0.1128(2) 0.13560(12) 0.0337(4) Uani 1 1 d . . . . .
H2 H 0.6650 0.1255 0.1018 0.040 Uiso 1 1 calc R U . . .
C3 C 0.61623(12) -0.0158(2) 0.17556(13) 0.0382(4) Uani 1 1 d . . . . .
H3 H 0.6512 -0.0948 0.1681 0.046 Uiso 1 1 calc R U . . .
C4 C 0.55796(12) -0.02968(19) 0.22613(11) 0.0340(4) Uani 1 1 d . . . . .
H4 H 0.5547 -0.1175 0.2545 0.041 Uiso 1 1 calc R U . . .
C5 C 0.50383(10) 0.08183(18) 0.23653(10) 0.0272(3) Uani 1 1 d . . . . .
C6 C 0.55712(10) 0.37703(18) 0.12555(10) 0.0253(3) Uani 1 1 d . . . . .
H6A H 0.5423 0.3950 0.0677 0.030 Uiso 1 1 calc R U . . .
H6B H 0.6023 0.4412 0.1492 0.030 Uiso 1 1 calc R U . . .
C7 C 0.44500(13) 0.0722(2) 0.29555(12) 0.0377(4) Uani 1 1 d . . . . .
H7A H 0.4420 0.1658 0.3220 0.057 Uiso 1 1 calc R U . . .
H7B H 0.4638 -0.0016 0.3354 0.057 Uiso 1 1 calc R U . . .
H7C H 0.3905 0.0461 0.2681 0.057 Uiso 1 1 calc R U . . .
C8 C 0.46998(10) 0.45207(17) 0.26297(9) 0.0226(3) Uani 1 1 d . . . . .
C9 C 0.53760(10) 0.51445(18) 0.31332(10) 0.0258(3) Uani 1 1 d . . . . .
C10 C 0.52832(12) 0.6014(2) 0.37869(11) 0.0329(4) Uani 1 1 d . . . . .
H10 H 0.5754 0.6440 0.4088 0.039 Uiso 1 1 calc R U . . .
C11 C 0.45219(13) 0.6262(2) 0.39992(11) 0.0368(4) Uani 1 1 d . . . . .
C12 C 0.38500(12) 0.5586(2) 0.35777(12) 0.0370(4) Uani 1 1 d . . . . .
H12 H 0.3322 0.5713 0.3735 0.044 Uiso 1 1 calc R U . . .
C13 C 0.39370(10) 0.47196(19) 0.29246(11) 0.0285(4) Uani 1 1 d . . . . .
C14 C 0.62679(11) 0.4935(2) 0.30253(11) 0.0312(4) Uani 1 1 d . . . . .
C15 C 0.44147(17) 0.7221(3) 0.46878(14) 0.0537(6) Uani 1 1 d . . . . .
C16 C 0.31204(11) 0.4057(2) 0.25736(13) 0.0368(4) Uani 1 1 d . . . . .
C17 C 0.39813(9) 0.40663(17) 0.10590(9) 0.0228(3) Uani 1 1 d . . . . .
C18 C 0.37949(10) 0.55410(18) 0.08695(10) 0.0271(3) Uani 1 1 d . . . . .
C19 C 0.31441(11) 0.5962(2) 0.02968(12) 0.0337(4) Uani 1 1 d . . . . .
H19 H 0.3020 0.6958 0.0218 0.040 Uiso 1 1 calc R U . . .
C20 C 0.26805(11) 0.4940(2) -0.01549(12) 0.0353(4) Uani 1 1 d . . . . .
C21 C 0.28781(11) 0.3499(2) -0.00478(11) 0.0318(4) Uani 1 1 d . . . . .
H21 H 0.2583 0.2794 -0.0380 0.038 Uiso 1 1 calc R U . . .
C22 C 0.35060(10) 0.30703(19) 0.05433(10) 0.0257(3) Uani 1 1 d . . . . .
C23 C 0.42728(12) 0.68287(19) 0.12515(12) 0.0326(4) Uani 1 1 d . . . . .
C24 C 0.19973(14) 0.5395(3) -0.07864(16) 0.0534(6) Uani 1 1 d D . . . .
C25 C 0.36566(11) 0.1453(2) 0.05675(10) 0.0295(4) Uani 1 1 d . . . . .

loop_
_atom_site_aniso_label
_atom_site_aniso_U_11
_atom_site_aniso_U_22
_atom_site_aniso_U_33
_atom_site_aniso_U_23
_atom_site_aniso_U_13
_atom_site_aniso_U_12
B1 0.0210(8) 0.0183(8) 0.0240(8) -0.0016(6) 0.0034(6) 0.0000(6)
N1 0.0208(6) 0.0214(7) 0.0242(6) -0.0024(5) -0.0013(5) 0.0005(5)
F1 0.0253(5) 0.0383(6) 0.0427(6) -0.0056(5) -0.0014(4) 0.0024(4)
F2 0.0331(6) 0.0434(7) 0.0472(7) -0.0031(5) 0.0134(5) -0.0128(5)
F3 0.0312(6) 0.0620(8) 0.0414(6) -0.0121(6) -0.0070(5) -0.0098(5)
F4 0.0844(11) 0.0618(9) 0.0454(7) -0.0099(6) 0.0347(7) 0.0006(8)
F7 0.0299(5) 0.0373(6) 0.0442(6) -0.0104(5) 0.0096(5) -0.0091(4)
F8 0.0455(7) 0.0828(11) 0.0671(9) -0.0292(8) 0.0361(7) -0.0305(7)
F9 0.0260(6) 0.0540(8) 0.0842(10) -0.0078(7) -0.0022(6) 0.0081(5)
F10 0.0333(6) 0.0221(5) 0.0587(7) -0.0026(5) 0.0020(5) -0.0027(4)
F11 0.0660(8) 0.0218(6) 0.0571(8) 0.0098(5) -0.0049(6) -0.0040(5)
F12 0.0529(7) 0.0346(6) 0.0557(8) -0.0159(6) 0.0132(6) 0.0014(5)
F5 0.074(2) 0.081(3) 0.0379(19) -0.0322(18) 0.0062(13) -0.007(2)
F6 0.172(10) 0.0325(15) 0.0411(19) -0.0025(12) 0.031(3) 0.015(3)
F13 0.048(2) 0.156(7) 0.066(2) 0.076(3) -0.0173(18) -0.019(4)
F14 0.053(2) 0.062(3) 0.093(4) 0.045(3) -0.047(2) -0.028(2)
F15 0.081(4) 0.122(4) 0.135(4) -0.007(4) -0.035(3) 0.073(4)
F5' 0.063(4) 0.140(15) 0.122(12) -0.101(13) 0.027(6) -0.030(6)
F6' 0.121(7) 0.041(2) 0.049(4) -0.003(2) 0.036(4) 0.023(3)
F13' 0.227(12) 0.096(6) 0.128(8) -0.047(5) -0.142(8) 0.076(7)
F14' 0.030(2) 0.260(16) 0.113(7) 0.126(10) 0.011(4) 0.018(6)
F15' 0.070(7) 0.065(4) 0.147(10) 0.078(5) -0.054(6) -0.030(4)
F16 0.0384(6) 0.0234(5) 0.0394(6) 0.0007(4) -0.0001(4) -0.0037(4)
F17 0.0448(7) 0.0336(6) 0.0513(7) -0.0168(5) -0.0205(5) 0.0014(5)
F18 0.0354(6) 0.0344(6) 0.0428(6) -0.0092(5) 0.0021(5) 0.0082(5)
C1 0.0226(7) 0.0268(8) 0.0260(8) -0.0047(6) 0.0011(6) 0.0013(6)
C2 0.0267(8) 0.0327(9) 0.0409(10) -0.0085(8) 0.0024(7) 0.0058(7)
C3 0.0337(9) 0.0287(9) 0.0488(11) -0.0082(8) -0.0062(8) 0.0111(7)
C4 0.0393(10) 0.0228(8) 0.0354(9) 0.0012(7) -0.0103(8) 0.0010(7)
C5 0.0276(8) 0.0244(8) 0.0262(8) -0.0001(6) -0.0075(6) -0.0040(6)
C6 0.0243(8) 0.0257(8) 0.0268(8) -0.0006(6) 0.0063(6) 0.0009(6)
C7 0.0418(10) 0.0346(10) 0.0360(10) 0.0078(8) 0.0029(8) -0.0061(8)
C8 0.0227(7) 0.0218(8) 0.0240(7) -0.0010(6) 0.0054(6) -0.0018(6)
C9 0.0284(8) 0.0251(8) 0.0246(7) -0.0022(6) 0.0060(6) -0.0050(6)
C10 0.0389(10) 0.0330(9) 0.0270(8) -0.0060(7) 0.0057(7) -0.0107(7)
C11 0.0457(11) 0.0347(10) 0.0324(9) -0.0099(8) 0.0142(8) -0.0078(8)
C12 0.0358(10) 0.0367(10) 0.0423(10) -0.0097(8) 0.0185(8) -0.0045(8)
C13 0.0256(8) 0.0281(9) 0.0329(9) -0.0052(7) 0.0081(7) -0.0032(6)
C14 0.0272(8) 0.0335(9) 0.0319(9) -0.0052(7) 0.0008(7) -0.0071(7)
C15 0.0744(16) 0.0481(14) 0.0449(12) -0.0194(10) 0.0303(12) -0.0158(12)
C16 0.0247(9) 0.0399(10) 0.0482(11) -0.0111(8) 0.0135(8) -0.0049(7)
C17 0.0216(7) 0.0223(8) 0.0246(7) -0.0009(6) 0.0041(6) 0.0019(6)
C18 0.0260(8) 0.0244(8) 0.0310(8) 0.0012(7) 0.0041(7) 0.0035(6)
C19 0.0293(9) 0.0286(9) 0.0427(10) 0.0102(7) 0.0034(7) 0.0069(7)
C20 0.0258(8) 0.0382(10) 0.0397(10) 0.0136(8) -0.0035(7) 0.0022(7)
C21 0.0274(8) 0.0349(10) 0.0306(9) 0.0026(7) -0.0042(7) -0.0013(7)
C22 0.0235(8) 0.0265(8) 0.0263(8) -0.0012(6) 0.0007(6) 0.0012(6)
C23 0.0374(9) 0.0191(8) 0.0409(10) 0.0008(7) 0.0044(8) 0.0041(7)
C24 0.0366(11) 0.0510(14) 0.0660(15) 0.0273(12) -0.0158(10) -0.0018(10)
C25 0.0287(8) 0.0282(9) 0.0290(8) -0.0077(7) -0.0052(7) 0.0003(7)

loop_
_atom_type_symbol
_atom_type_description
_atom_type_scat_dispersion_real
_atom_type_scat_dispersion_imag
_atom_type_scat_source
C C 0.0033 0.0016 'International Tables Vol C Tables 4.2.6.8 and 6.1.1.4'
H H 0.0000 0.0000 'International Tables Vol C Tables 4.2.6.8 and 6.1.1.4'
B B 0.0013 0.0007 'International Tables Vol C Tables 4.2.6.8 and 6.1.1.4'
N N 0.0061 0.0033 'International Tables Vol C Tables 4.2.6.8 and 6.1.1.4'
F F 0.0171 0.0103 'International Tables Vol C Tables 4.2.6.8 and 6.1.1.4'

loop_
_geom_angle_atom_site_label_1
_geom_angle_atom_site_label_2
_geom_angle_atom_site_label_3
_geom_angle
N1 B1 C17 120.31(12)
N1 B1 C8 109.44(12)
C17 B1 C8 113.83(13)
N1 B1 C6 81.79(11)
C17 B1 C6 102.31(12)
C8 B1 C6 126.46(13)
C5 N1 C1 122.22(14)
C5 N1 B1 145.73(14)
C1 N1 B1 91.34(12)
N1 C1 C2 121.67(17)
N1 C1 C6 100.56(13)
C2 C1 C6 137.65(17)
C1 C2 C3 116.95(18)
C4 C3 C2 120.31(17)
C3 C4 C5 121.52(17)
N1 C5 C4 116.96(17)
N1 C5 C7 121.06(16)
C4 C5 C7 121.92(17)
C1 C6 B1 86.19(12)
C9 C8 C13 112.82(14)
C9 C8 B1 124.53(13)
C13 C8 B1 122.57(14)
C10 C9 C8 123.10(15)
C10 C9 C14 112.71(15)
C8 C9 C14 124.19(15)
C11 C10 C9 120.78(17)
C10 C11 C12 118.88(17)
C10 C11 C15 121.12(19)
C12 C11 C15 119.98(19)
C11 C12 C13 120.64(17)
C12 C13 C8 123.23(16)
C12 C13 C16 111.12(15)
C8 C13 C16 125.64(15)
F1 C14 F2 107.93(15)
F1 C14 F3 105.13(15)
F2 C14 F3 105.36(14)
F1 C14 C9 113.32(14)
F2 C14 C9 113.02(15)
F3 C14 C9 111.48(15)
F5' C15 F4 120.2(10)
F6 C15 F4 115.2(6)
F6 C15 F5 103.8(5)
F4 C15 F5 98.4(3)
F5' C15 C11 118.5(4)
F6 C15 C11 115.3(3)
F4 C15 C11 113.02(19)
F5 C15 C11 109.0(3)
F5' C15 F6' 99.0(9)
F4 C15 F6' 93.8(4)
C11 C15 F6' 106.1(5)
F7 C16 F8 105.49(16)
F7 C16 F9 106.68(16)
F8 C16 F9 106.04(16)
F7 C16 C13 114.85(15)
F8 C16 C13 110.70(17)
F9 C16 C13 112.47(17)
C22 C17 C18 113.56(15)
C22 C17 B1 128.05(14)
C18 C17 B1 118.03(14)
C19 C18 C17 122.93(16)
C19 C18 C23 112.11(15)
C17 C18 C23 124.96(15)
C20 C19 C18 120.29(17)
C19 C20 C21 119.35(16)
C19 C20 C24 120.23(19)
C21 C20 C24 120.34(19)
C20 C21 C22 120.53(17)
C21 C22 C17 122.93(16)
C21 C22 C25 113.76(15)
C17 C22 C25 123.28(15)
F10 C23 F12 106.55(16)
F10 C23 F11 105.80(15)
F12 C23 F11 105.64(15)
F10 C23 C18 114.14(14)
F12 C23 C18 113.18(16)
F11 C23 C18 110.90(15)
F14' C24 F15' 104.1(8)
F14 C24 F13 113.8(5)
F14 C24 F15 101.2(4)
F13 C24 F15 105.5(6)
F14' C24 F13' 105.9(8)
F15' C24 F13' 101.7(9)
F14' C24 C20 117.1(5)
F14 C24 C20 114.7(3)
F15' C24 C20 116.7(6)
F13 C24 C20 112.9(4)
F15 C24 C20 107.4(3)
F13' C24 C20 109.8(4)
F16 C25 F18 107.51(14)
F16 C25 F17 104.96(15)
F18 C25 F17 105.59(14)
F16 C25 C22 114.33(14)
F18 C25 C22 111.81(15)
F17 C25 C22 112.02(14)

loop_
_geom_bond_atom_site_label_1
_geom_bond_atom_site_label_2
_geom_bond_distance
B1 N1 1.661(2)
B1 C17 1.663(2)
B1 C8 1.664(2)
B1 C6 1.678(2)
N1 C5 1.353(2)
N1 C1 1.353(2)
F1 C14 1.336(2)
F2 C14 1.345(2)
F3 C14 1.349(2)
F4 C15 1.310(3)
F7 C16 1.332(2)
F8 C16 1.338(2)
F9 C16 1.345(3)
F10 C23 1.332(2)
F11 C23 1.343(2)
F12 C23 1.341(2)
F5 C15 1.437(6)
F6 C15 1.234(5)
F13 C24 1.274(6)
F14 C24 1.257(5)
F15 C24 1.395(7)
F5' C15 1.202(7)
F6' C15 1.537(13)
F13' C24 1.394(8)
F14' C24 1.211(8)
F15' C24 1.270(9)
F16 C25 1.332(2)
F17 C25 1.3495(19)
F18 C25 1.339(2)
C1 C2 1.385(2)
C1 C6 1.487(2)
C2 C3 1.385(3)
C3 C4 1.379(3)
C4 C5 1.391(3)
C5 C7 1.489(3)
C8 C9 1.425(2)
C8 C13 1.426(2)
C9 C10 1.396(2)
C9 C14 1.515(2)
C10 C11 1.370(3)
C11 C12 1.378(3)
C11 C15 1.497(3)
C12 C13 1.391(3)
C13 C16 1.519(2)
C17 C22 1.426(2)
C17 C18 1.426(2)
C18 C19 1.395(2)
C18 C23 1.521(3)
C19 C20 1.378(3)
C20 C21 1.379(3)
C20 C24 1.498(3)
C21 C22 1.391(2)
C22 C25 1.518(2)

loop_
_geom_torsion_atom_site_label_1
_geom_torsion_atom_site_label_2
_geom_torsion_atom_site_label_3
_geom_torsion_atom_site_label_4
_geom_torsion
C17 B1 N1 C5 -94.0(2)
C8 B1 N1 C5 40.7(3)
C6 B1 N1 C5 166.5(2)
C17 B1 N1 C1 97.07(15)
C8 B1 N1 C1 -128.30(13)
C6 B1 N1 C1 -2.44(11)
C5 N1 C1 C2 6.9(2)
B1 N1 C1 C2 179.54(16)
C5 N1 C1 C6 -169.91(14)
B1 N1 C1 C6 2.77(13)
N1 C1 C2 C3 -2.3(3)
C6 C1 C2 C3 172.95(19)
C1 C2 C3 C4 -2.0(3)
C2 C3 C4 C5 2.2(3)
C1 N1 C5 C4 -6.5(2)
B1 N1 C5 C4 -173.41(19)
C1 N1 C5 C7 170.77(16)
B1 N1 C5 C7 3.8(3)
C3 C4 C5 N1 2.0(3)
C3 C4 C5 C7 -175.24(17)
N1 C1 C6 B1 -2.75(13)
C2 C1 C6 B1 -178.7(2)
N1 B1 C6 C1 2.22(10)
C17 B1 C6 C1 -117.15(13)
C8 B1 C6 C1 110.37(16)
N1 B1 C8 C9 81.53(18)
C17 B1 C8 C9 -140.66(16)
C6 B1 C8 C9 -12.6(2)
N1 B1 C8 C13 -101.72(17)
C17 B1 C8 C13 36.1(2)
C6 B1 C8 C13 164.12(16)
C13 C8 C9 C10 -7.8(2)
B1 C8 C9 C10 169.22(16)
C13 C8 C9 C14 171.78(16)
B1 C8 C9 C14 -11.2(3)
C8 C9 C10 C11 2.9(3)
C14 C9 C10 C11 -176.71(18)
C9 C10 C11 C12 2.8(3)
C9 C10 C11 C15 -178.6(2)
C10 C11 C12 C13 -2.9(3)
C15 C11 C12 C13 178.5(2)
C11 C12 C13 C8 -2.7(3)
C11 C12 C13 C16 178.25(19)
C9 C8 C13 C12 7.7(3)
B1 C8 C13 C12 -169.38(17)
C9 C8 C13 C16 -173.40(18)
B1 C8 C13 C16 9.5(3)
C10 C9 C14 F1 140.01(16)
C8 C9 C14 F1 -39.6(2)
C10 C9 C14 F2 -96.81(18)
C8 C9 C14 F2 83.6(2)
C10 C9 C14 F3 21.6(2)
C8 C9 C14 F3 -157.98(16)
C10 C11 C15 F5' 9.6(18)
C12 C11 C15 F5' -171.8(18)
C10 C11 C15 F6 85.6(9)
C12 C11 C15 F6 -95.8(9)
C10 C11 C15 F4 -138.9(2)
C12 C11 C15 F4 39.7(3)
C10 C11 C15 F5 -30.6(4)
C12 C11 C15 F5 148.0(3)
C10 C11 C15 F6' 119.7(6)
C12 C11 C15 F6' -61.8(6)
C12 C13 C16 F7 -155.44(18)
C8 C13 C16 F7 25.5(3)
C12 C13 C16 F8 -36.1(2)
C8 C13 C16 F8 144.86(18)
C12 C13 C16 F9 82.3(2)
C8 C13 C16 F9 -96.7(2)
N1 B1 C17 C22 0.7(2)
C8 B1 C17 C22 -132.12(16)
C6 B1 C17 C22 88.30(18)
N1 B1 C17 C18 -171.91(14)
C8 B1 C17 C18 55.28(19)
C6 B1 C17 C18 -84.30(16)
C22 C17 C18 C19 7.2(2)
B1 C17 C18 C19 -179.13(16)
C22 C17 C18 C23 -172.24(16)
B1 C17 C18 C23 1.4(2)
C17 C18 C19 C20 -4.5(3)
C23 C18 C19 C20 175.06(17)
C18 C19 C20 C21 -1.5(3)
C18 C19 C20 C24 -178.2(2)
C19 C20 C21 C22 4.0(3)
C24 C20 C21 C22 -179.30(19)
C20 C21 C22 C17 -0.7(3)
C20 C21 C22 C25 -178.64(17)
C18 C17 C22 C21 -4.7(2)
B1 C17 C22 C21 -177.54(16)
C18 C17 C22 C25 173.07(16)
B1 C17 C22 C25 0.2(3)
C19 C18 C23 F10 -147.27(17)
C17 C18 C23 F10 32.2(3)
C19 C18 C23 F12 90.62(19)
C17 C18 C23 F12 -89.9(2)
C19 C18 C23 F11 -27.9(2)
C17 C18 C23 F11 151.62(16)
C19 C20 C24 F14' -83.9(11)
C21 C20 C24 F14' 99.4(11)
C19 C20 C24 F14 -165.9(5)
C21 C20 C24 F14 17.4(5)
C19 C20 C24 F15' 40.4(10)
C21 C20 C24 F15' -136.3(9)
C19 C20 C24 F13 61.6(7)
C21 C20 C24 F13 -115.1(6)
C19 C20 C24 F15 -54.3(5)
C21 C20 C24 F15 129.0(5)
C19 C20 C24 F13' 155.3(11)
C21 C20 C24 F13' -21.4(11)
C21 C22 C25 F16 -123.18(16)
C17 C22 C25 F16 58.9(2)
C21 C22 C25 F18 114.37(17)
C17 C22 C25 F18 -63.6(2)
C21 C22 C25 F17 -3.9(2)
C17 C22 C25 F17 178.14(16)
